data_2236880
loop_
_publ_author_name
'Oukhrib, Abdelouahd'
'Benharref, Ahmed'
'Saadi, Mohamed'
'El Ammari, Lahcen'
'Berraho, Moha'

_publ_section_title
;
 (1<i>S</i>,3<i>R</i>,8<i>R</i>)-2,2-Dibromo-3,7,7,10-tetramethyltricyclo[6.4.0.0^1,3^]dodec-9-en-11-one
;
_journal_coeditor_code GO2074
_journal_issue 12
_journal_name_full 'Acta Crystallographica Section E'
_journal_page_first o3341
_journal_page_last o3342
_journal_paper_doi 10.1107/S1600536812046089
_journal_volume 68
_journal_year 2012
_chemical_formula_iupac 'C16 H22 Br2 O'
_chemical_formula_moiety 'C16 H22 Br2 O'
_chemical_formula_sum 'C16 H22 Br2 O'
_chemical_formula_weight 390.16
_chemical_name_systematic
;
(1<i>S</i>,3<i>R</i>,8<i>R</i>)-2,2-Dibromo-3,7,7,10-
tetramethyltricyclo[6.4.0.0^1,3^]dodec-9-en-11-one
;
_space_group_IT_number 19
_symmetry_cell_setting orthorhombic
_symmetry_space_group_name_Hall 'P 2ac 2ab'
_symmetry_space_group_name_H-M 'P 21 21 21'
_atom_sites_solution_hydrogens geom
_atom_sites_solution_primary direct
_atom_sites_solution_secondary difmap
_audit_creation_method SHELXL-97
_cell_angle_alpha 90.00
_cell_angle_beta 90.00
_cell_angle_gamma 90.00
_cell_formula_units_Z 4
_cell_length_a 6.73690(10)
_cell_length_b 14.7635(3)
_cell_length_c 16.3543(3)
_cell_measurement_reflns_used 11891
_cell_measurement_temperature 298(2)
_cell_measurement_theta_max 26.4
_cell_measurement_theta_min 2.8
_cell_volume 1626.60(5)
_computing_cell_refinement 'SAINT (Bruker, 2009)'
_computing_data_collection 'APEX2 (Bruker, 2009)'
_computing_data_reduction 'SAINT (Bruker, 2009)'
_computing_molecular_graphics 'ORTEP-3 for Windows (Farrugia, 2012)'
_computing_publication_material 'WinGX (Farrugia, 2012)'
_computing_structure_refinement 'SHELXL97 (Sheldrick, 2008)'
_computing_structure_solution 'SHELXS97 (Sheldrick, 2008)'
_diffrn_ambient_temperature 298(2)
_diffrn_measured_fraction_theta_full 0.998
_diffrn_measured_fraction_theta_max 0.998
_diffrn_measurement_device_type 'Bruker APEXII CCD'
_diffrn_measurement_method '\w and \f'
_diffrn_radiation_monochromator graphite
_diffrn_radiation_source 'fine-focus sealed tube'
_diffrn_radiation_type MoK\a
_diffrn_radiation_wavelength 0.71073
_diffrn_reflns_av_R_equivalents 0.0276
_diffrn_reflns_av_sigmaI/netI 0.0371
_diffrn_reflns_limit_h_max 8
_diffrn_reflns_limit_h_min -7
_diffrn_reflns_limit_k_max 18
_diffrn_reflns_limit_k_min -18
_diffrn_reflns_limit_l_max 20
_diffrn_reflns_limit_l_min -20
_diffrn_reflns_number 11891
_diffrn_reflns_theta_full 26.36
_diffrn_reflns_theta_max 26.36
_diffrn_reflns_theta_min 2.85
_exptl_absorpt_coefficient_mu 4.975
_exptl_absorpt_correction_T_max 0.7463
_exptl_absorpt_correction_T_min 0.2585
_exptl_absorpt_correction_type multi-scan
_exptl_absorpt_process_details '(SADABS; Sheldrick, 2003)'
_exptl_crystal_colour colourless
_exptl_crystal_density_diffrn 1.593
_exptl_crystal_density_method 'not measured'
_exptl_crystal_description prism
_exptl_crystal_F_000 784
_exptl_crystal_size_max 0.80
_exptl_crystal_size_mid 0.65
_exptl_crystal_size_min 0.25
_refine_diff_density_max 0.681
_refine_diff_density_min -0.365
_refine_ls_abs_structure_details 'Flack (1983), 1397 Friedel pairs'
_refine_ls_abs_structure_Flack 0.021(12)
_refine_ls_extinction_method none
_refine_ls_goodness_of_fit_ref 1.059
_refine_ls_hydrogen_treatment constr
_refine_ls_matrix_type full
_refine_ls_number_parameters 176
_refine_ls_number_reflns 3330
_refine_ls_number_restraints 0
_refine_ls_restrained_S_all 1.059
_refine_ls_R_factor_all 0.0366
_refine_ls_R_factor_gt 0.0295
_refine_ls_shift/su_max 0.001
_refine_ls_shift/su_mean 0.000
_refine_ls_structure_factor_coef Fsqd
_refine_ls_weighting_details 'calc w=1/[\s^2^(Fo^2^)+(0.0340P)^2^+0.3680P] where P=(Fo^2^+2Fc^2^)/3'
_refine_ls_weighting_scheme calc
_refine_ls_wR_factor_gt 0.0713
_refine_ls_wR_factor_ref 0.0739
_reflns_number_gt 2939
_reflns_number_total 3330
_reflns_threshold_expression I>2sigma(I)
_cod_data_source_file go2074.cif
_cod_data_source_block I
_cod_database_code 2236880
_cod_database_fobs_code 2236880

loop_
_symmetry_equiv_pos_as_xyz
'x, y, z'
'-x+1/2, -y, z+1/2'
'x+1/2, -y+1/2, -z'
'-x, y+1/2, -z+1/2'

loop_
_atom_site_type_symbol
_atom_site_label
_atom_site_fract_x
_atom_site_fract_y
_atom_site_fract_z
_atom_site_U_iso_or_equiv
_atom_site_adp_type
_atom_site_calc_flag
_atom_site_refinement_flags
_atom_site_occupancy
_atom_site_symmetry_multiplicity
C C1 0.7886(4) 0.8949(2) 0.72986(18) 0.0345(7) Uani d . 1 1
C C2 0.7652(4) 0.8664(2) 0.8186(2) 0.0381(7) Uani d . 1 1
C C3 0.8277(5) 0.9620(2) 0.79993(18) 0.0381(7) Uani d . 1 1
C C4 0.6771(5) 1.0379(2) 0.8104(2) 0.0458(8) Uani d . 1 1
H H4A 0.7011 1.0681 0.8621 0.055 Uiso calc R 1 1
H H4B 0.5449 1.0120 0.8124 0.055 Uiso calc R 1 1
C C5 0.6854(6) 1.1078(2) 0.7417(2) 0.0545(9) Uani d . 1 1
H H5A 0.5580 1.1383 0.7392 0.065 Uiso calc R 1 1
H H5B 0.7842 1.1529 0.7560 0.065 Uiso calc R 1 1
C C6 0.7335(7) 1.0720(3) 0.6570(3) 0.0635(11) Uani d . 1 1
H H6A 0.8704 1.0516 0.6578 0.076 Uiso calc R 1 1
H H6B 0.7270 1.1228 0.6195 0.076 Uiso calc R 1 1
C C7 0.6078(5) 0.9950(2) 0.62020(19) 0.0411(7) Uani d . 1 1
C C8 0.6031(4) 0.9087(2) 0.67808(18) 0.0353(7) Uani d . 1 1
H H8 0.4927 0.9177 0.7163 0.042 Uiso calc R 1 1
C C9 0.5589(4) 0.8232(2) 0.63150(19) 0.0417(7) Uani d . 1 1
H H9 0.4286 0.8142 0.6145 0.050 Uiso calc R 1 1
C C10 0.6912(5) 0.7587(2) 0.61230(18) 0.0391(7) Uani d . 1 1
C C11 0.9012(4) 0.7704(2) 0.63421(19) 0.0399(7) Uani d . 1 1
C C12 0.9602(4) 0.8536(2) 0.68244(19) 0.0420(7) Uani d . 1 1
H H12A 1.0130 0.8986 0.6451 0.050 Uiso calc R 1 1
H H12B 1.0649 0.8374 0.7204 0.050 Uiso calc R 1 1
C C13 1.0396(5) 0.9900(3) 0.8188(2) 0.0537(9) Uani d . 1 1
H H13A 1.1285 0.9418 0.8042 0.081 Uiso calc R 1 1
H H13B 1.0520 1.0026 0.8762 0.081 Uiso calc R 1 1
H H13C 1.0724 1.0434 0.7881 0.081 Uiso calc R 1 1
C C14 0.3936(7) 1.0248(3) 0.6061(3) 0.0832(15) Uani d . 1 1
H H14A 0.3917 1.0760 0.5699 0.125 Uiso calc R 1 1
H H14B 0.3345 1.0413 0.6574 0.125 Uiso calc R 1 1
H H14C 0.3200 0.9759 0.5821 0.125 Uiso calc R 1 1
C C15 0.6966(8) 0.9745(3) 0.5362(3) 0.0758(13) Uani d . 1 1
H H15A 0.8355 0.9615 0.5419 0.114 Uiso calc R 1 1
H H15B 0.6796 1.0261 0.5011 0.114 Uiso calc R 1 1
H H15C 0.6304 0.9231 0.5128 0.114 Uiso calc R 1 1
C C16 0.6372(7) 0.6755(2) 0.5647(2) 0.0584(10) Uani d . 1 1
H H16A 0.4981 0.6768 0.5520 0.088 Uiso calc R 1 1
H H16B 0.6662 0.6226 0.5967 0.088 Uiso calc R 1 1
H H16C 0.7126 0.6738 0.5149 0.088 Uiso calc R 1 1
Br Br1 0.50492(5) 0.83972(3) 0.86363(2) 0.05453(12) Uani d . 1 1
Br Br2 0.94858(5) 0.78265(3) 0.86827(3) 0.06271(13) Uani d . 1 1
O O 1.0289(4) 0.71769(17) 0.61207(15) 0.0604(6) Uani d . 1 1

loop_
_atom_site_aniso_label
_atom_site_aniso_U_11
_atom_site_aniso_U_22
_atom_site_aniso_U_33
_atom_site_aniso_U_12
_atom_site_aniso_U_13
_atom_site_aniso_U_23
C1 0.0291(15) 0.0354(17) 0.0390(16) 0.0008(13) 0.0031(12) -0.0040(14)
C2 0.0293(14) 0.0415(18) 0.0434(17) 0.0048(12) 0.0006(12) -0.0004(15)
C3 0.0355(15) 0.0398(17) 0.0391(16) -0.0008(14) 0.0006(13) -0.0075(14)
C4 0.0517(19) 0.0401(18) 0.0456(18) 0.0045(16) 0.0033(15) -0.0135(16)
C5 0.070(2) 0.0361(19) 0.057(2) 0.0011(18) -0.0057(19) -0.0068(18)
C6 0.078(3) 0.045(2) 0.067(3) -0.006(2) -0.003(2) 0.002(2)
C7 0.0458(16) 0.0382(16) 0.0393(17) -0.0022(14) -0.0020(14) 0.0005(15)
C8 0.0297(14) 0.0371(17) 0.0393(15) -0.0010(13) 0.0013(12) -0.0028(14)
C9 0.0397(14) 0.0435(17) 0.0419(16) -0.0081(13) -0.0024(15) -0.0010(16)
C10 0.0522(18) 0.0337(16) 0.0316(15) -0.0068(14) 0.0025(13) 0.0004(13)
C11 0.0483(16) 0.0338(16) 0.0376(15) 0.0066(14) 0.0120(15) 0.0031(15)
C12 0.0323(15) 0.0471(18) 0.0465(17) 0.0037(14) 0.0048(13) -0.0093(15)
C13 0.0470(19) 0.058(2) 0.0559(19) -0.0065(18) -0.0019(16) -0.0152(18)
C14 0.069(3) 0.079(3) 0.102(4) 0.008(2) -0.009(2) 0.042(3)
C15 0.095(3) 0.072(3) 0.061(2) -0.010(3) 0.012(2) 0.009(2)
C16 0.086(3) 0.037(2) 0.052(2) -0.009(2) -0.0035(19) 0.0003(17)
Br1 0.04425(17) 0.0613(2) 0.0581(2) -0.00202(17) 0.01213(17) 0.00965(18)
Br2 0.0559(2) 0.0613(2) 0.0710(2) 0.01579(18) -0.00973(19) 0.0117(2)
O 0.0663(16) 0.0493(14) 0.0657(14) 0.0148(14) 0.0091(13) -0.0101(12)

loop_
_atom_type_symbol
_atom_type_description
_atom_type_scat_dispersion_real
_atom_type_scat_dispersion_imag
_atom_type_scat_source
C C 0.0033 0.0016 'International Tables Vol C Tables 4.2.6.8 and 6.1.1.4'
H H 0.0000 0.0000 'International Tables Vol C Tables 4.2.6.8 and 6.1.1.4'
Br Br -0.2901 2.4595 'International Tables Vol C Tables 4.2.6.8 and 6.1.1.4'
O O 0.0106 0.0060 'International Tables Vol C Tables 4.2.6.8 and 6.1.1.4'

loop_
_geom_angle_atom_site_label_1
_geom_angle_atom_site_label_2
_geom_angle_atom_site_label_3
_geom_angle
C2 C1 C12 117.1(3)
C2 C1 C8 118.9(2)
C12 C1 C8 113.2(2)
C2 C1 C3 58.9(2)
C12 C1 C3 120.6(3)
C8 C1 C3 117.9(3)
C3 C2 C1 61.1(2)
C3 C2 Br2 120.5(2)
C1 C2 Br2 120.9(2)
C3 C2 Br1 121.3(2)
C1 C2 Br1 120.8(2)
Br2 C2 Br1 106.75(16)
C2 C3 C13 118.5(3)
C2 C3 C4 118.8(3)
C13 C3 C4 113.8(3)
C2 C3 C1 59.9(2)
C13 C3 C1 119.3(3)
C4 C3 C1 116.4(3)
C3 C4 C5 113.0(3)
C3 C4 H4A 109.0
C5 C4 H4A 109.0
C3 C4 H4B 109.0
C5 C4 H4B 109.0
H4A C4 H4B 107.8
C6 C5 C4 116.4(3)
C6 C5 H5A 108.2
C4 C5 H5A 108.2
C6 C5 H5B 108.2
C4 C5 H5B 108.2
H5A C5 H5B 107.4
C5 C6 C7 119.8(4)
C5 C6 H6A 107.4
C7 C6 H6A 107.4
C5 C6 H6B 107.4
C7 C6 H6B 107.4
H6A C6 H6B 106.9
C14 C7 C15 106.9(3)
C14 C7 C6 111.5(3)
C15 C7 C6 106.4(3)
C14 C7 C8 107.6(3)
C15 C7 C8 112.7(3)
C6 C7 C8 111.7(3)
C9 C8 C1 109.3(3)
C9 C8 C7 112.1(2)
C1 C8 C7 115.0(2)
C9 C8 H8 106.6
C1 C8 H8 106.6
C7 C8 H8 106.6
C10 C9 C8 125.7(3)
C10 C9 H9 117.2
C8 C9 H9 117.2
C9 C10 C11 119.9(3)
C9 C10 C16 122.8(3)
C11 C10 C16 117.2(3)
O C11 C10 122.2(3)
O C11 C12 119.3(3)
C10 C11 C12 118.4(3)
C11 C12 C1 113.1(3)
C11 C12 H12A 109.0
C1 C12 H12A 109.0
C11 C12 H12B 109.0
C1 C12 H12B 109.0
H12A C12 H12B 107.8
C3 C13 H13A 109.5
C3 C13 H13B 109.5
H13A C13 H13B 109.5
C3 C13 H13C 109.5
H13A C13 H13C 109.5
H13B C13 H13C 109.5
C7 C14 H14A 109.5
C7 C14 H14B 109.5
H14A C14 H14B 109.5
C7 C14 H14C 109.5
H14A C14 H14C 109.5
H14B C14 H14C 109.5
C7 C15 H15A 109.5
C7 C15 H15B 109.5
H15A C15 H15B 109.5
C7 C15 H15C 109.5
H15A C15 H15C 109.5
H15B C15 H15C 109.5
C10 C16 H16A 109.5
C10 C16 H16B 109.5
H16A C16 H16B 109.5
C10 C16 H16C 109.5
H16A C16 H16C 109.5
H16B C16 H16C 109.5

loop_
_geom_bond_atom_site_label_1
_geom_bond_atom_site_label_2
_geom_bond_distance
C1 C2 1.518(4)
C1 C12 1.520(4)
C1 C8 1.524(4)
C1 C3 1.537(4)
C2 C3 1.503(5)
C2 Br2 1.928(3)
C2 Br1 1.943(3)
C3 C13 1.518(4)
C3 C4 1.522(5)
C4 C5 1.526(5)
C4 H4A 0.9700
C4 H4B 0.9700
C5 C6 1.517(5)
C5 H5A 0.9700
C5 H5B 0.9700
C6 C7 1.541(5)
C6 H6A 0.9700
C6 H6B 0.9700
C7 C14 1.526(5)
C7 C15 1.529(5)
C7 C8 1.587(5)
C8 C9 1.505(4)
C8 H8 0.9800
C9 C10 1.341(5)
C9 H9 0.9300
C10 C11 1.470(4)
C10 C16 1.499(5)
C11 O 1.216(4)
C11 C12 1.512(5)
C12 H12A 0.9700
C12 H12B 0.9700
C13 H13A 0.9600
C13 H13B 0.9600
C13 H13C 0.9600
C14 H14A 0.9600
C14 H14B 0.9600
C14 H14C 0.9600
C15 H15A 0.9600
C15 H15B 0.9600
C15 H15C 0.9600
C16 H16A 0.9600
C16 H16B 0.9600
C16 H16C 0.9600

loop_
_cod_related_entry_id
_cod_related_entry_database
_cod_related_entry_code
1 ChemSpider 30658218
